data_7056277
loop_
_publ_author_name
'Shi, Weiwei'
'Zhang, Han'
'Zheng, Xiang-Yu'
'Lou, Shuaifeng'
'Hu, Bowen'
'Yin, GePing'
'Gao, Yunzhi'

_publ_section_title
;
 Two isomorphous coordination polymers derived metal oxides as high
 performance anodes for lithium-ion batteries
;
_journal_name_full 'New J. Chem.'
_journal_paper_doi 10.1039/C7NJ00540G
_journal_year 2017
_chemical_formula_sum 'C28 H18 Co N4 O4'
_chemical_formula_weight 533.39
_space_group_crystal_system monoclinic
_space_group_IT_number 15
_space_group_name_Hall '-C 2yc'
_space_group_name_H-M_alt 'C 1 2/c 1'
_symmetry_space_group_name_Hall '-C 2yc'
_symmetry_space_group_name_H-M 'C 1 2/c 1'
_atom_sites_solution_hydrogens geom
_audit_creation_method SHELXL-2014/7
_audit_update_record
;
2017-01-14 deposited with the CCDC.
2017-06-02 downloaded from the CCDC.
;
_cell_angle_alpha 90
_cell_angle_beta 125.091(9)
_cell_angle_gamma 90
_cell_formula_units_Z 4
_cell_length_a 17.7907(17)
_cell_length_b 15.7390(12)
_cell_length_c 14.5480(12)
_cell_measurement_reflns_used 2525
_cell_measurement_temperature 293(2)
_cell_measurement_theta_max 27.7420
_cell_measurement_theta_min 3.1290
_cell_volume 3333.1(6)
_computing_cell_refinement 'CrysAlisPro 1.171.38.41 (Rigaku OD, 2015)'
_computing_data_collection 'CrysAlisPro 1.171.38.41 (Rigaku OD, 2015)'
_computing_data_reduction 'CrysAlisPro 1.171.38.41 (Rigaku OD, 2015)'
_computing_molecular_graphics 'SHELXL-2014/7 (Sheldrick, 2014)'
_computing_publication_material 'SHELXL-2014/7 (Sheldrick, 2014)'
_computing_structure_refinement 'SHELXL-2014/7 (Sheldrick, 2014)'
_computing_structure_solution 'SHELXL-2014/7 (Sheldrick, 2014)'
_diffrn_ambient_temperature 293(2)
_diffrn_measured_fraction_theta_full 0.998
_diffrn_measured_fraction_theta_max 0.861
_diffrn_measurement_device_type 'SuperNova, Dual, Cu at zero, Eos'
_diffrn_measurement_method '\w scans'
_diffrn_radiation_type MoK\a
_diffrn_radiation_wavelength 0.71073
_diffrn_reflns_av_R_equivalents 0.0388
_diffrn_reflns_av_unetI/netI 0.0557
_diffrn_reflns_Laue_measured_fraction_full 0.998
_diffrn_reflns_Laue_measured_fraction_max 0.861
_diffrn_reflns_limit_h_max 23
_diffrn_reflns_limit_h_min -13
_diffrn_reflns_limit_k_max 19
_diffrn_reflns_limit_k_min -21
_diffrn_reflns_limit_l_max 15
_diffrn_reflns_limit_l_min -19
_diffrn_reflns_number 8095
_diffrn_reflns_point_group_measured_fraction_full 0.998
_diffrn_reflns_point_group_measured_fraction_max 0.861
_diffrn_reflns_theta_full 25.242
_diffrn_reflns_theta_max 28.875
_diffrn_reflns_theta_min 2.921
_diffrn_source 'micro-focus sealed X-ray tube'
_exptl_absorpt_coefficient_mu 0.546
_exptl_absorpt_correction_T_max 1.00000
_exptl_absorpt_correction_T_min 0.84963
_exptl_absorpt_correction_type multi-scan
_exptl_absorpt_process_details
;
CrysAlisPro 1.171.38.41 (Rigaku Oxford Diffraction, 2015)
Empirical absorption correction using spherical harmonics,
 implemented in SCALE3 ABSPACK scaling algorithm.
;
_exptl_crystal_colour purple
_exptl_crystal_density_diffrn 1.063
_exptl_crystal_description block
_exptl_crystal_F_000 1092
_exptl_crystal_size_max 0.08
_exptl_crystal_size_mid 0.05
_exptl_crystal_size_min 0.03
_refine_diff_density_max 0.355
_refine_diff_density_min -0.191
_refine_diff_density_rms 0.052
_refine_ls_extinction_method none
_refine_ls_goodness_of_fit_ref 0.977
_refine_ls_hydrogen_treatment constr
_refine_ls_matrix_type full
_refine_ls_number_parameters 168
_refine_ls_number_reflns 3778
_refine_ls_number_restraints 0
_refine_ls_restrained_S_all 0.977
_refine_ls_R_factor_all 0.0644
_refine_ls_R_factor_gt 0.0470
_refine_ls_shift/su_max 0.001
_refine_ls_shift/su_mean 0.000
_refine_ls_structure_factor_coef Fsqd
_refine_ls_weighting_details 'w=1/[\s^2^(Fo^2^)+(0.0695P)^2^] where P=(Fo^2^+2Fc^2^)/3'
_refine_ls_weighting_scheme calc
_refine_ls_wR_factor_gt 0.1233
_refine_ls_wR_factor_ref 0.1317
_reflns_Friedel_coverage 0.000
_reflns_number_gt 2756
_reflns_number_total 3778
_reflns_threshold_expression 'I > 2\s(I)'
_cod_data_source_file c7nj00540g2.cif
_cod_data_source_block 1p
_cod_database_code 7056277
_shelx_shelxl_version_number 2014/7
_shelx_space_group_comment
;
The symmetry employed for this shelxl refinement is uniquely defined
by the following loop, which should always be used as a source of
symmetry information in preference to the above space-group names.
They are only intended as comments.
;
_platon_squeeze_void_probe_radius 1.20

loop_
_space_group_symop_operation_xyz
'x, y, z'
'-x, y, -z+1/2'
'x+1/2, y+1/2, z'
'-x+1/2, y+1/2, -z+1/2'
'-x, -y, -z'
'x, -y, z-1/2'
'-x+1/2, -y+1/2, -z'
'x+1/2, -y+1/2, z-1/2'

loop_
_atom_site_label
_atom_site_type_symbol
_atom_site_fract_x
_atom_site_fract_y
_atom_site_fract_z
_atom_site_U_iso_or_equiv
_atom_site_adp_type
_atom_site_occupancy
_atom_site_site_symmetry_order
_atom_site_calc_flag
_atom_site_refinement_flags_posn
_atom_site_refinement_flags_adp
_atom_site_refinement_flags_occupancy
O2 O 0.85834(10) 0.16431(11) 0.65719(13) 0.0517(4) Uani 1 1 d . . .
O1 O 0.95253(11) 0.23676(10) 0.81104(14) 0.0539(4) Uani 1 1 d . . .
C14 C 0.87322(14) 0.22283(14) 0.72532(19) 0.0425(5) Uani 1 1 d . . .
C11 C 0.79414(15) 0.27670(14) 0.70218(19) 0.0456(5) Uani 1 1 d . . .
C10 C 0.70986(15) 0.27097(16) 0.59961(19) 0.0510(6) Uani 1 1 d . . .
H10 H 0.7020 0.2331 0.5457 0.061 Uiso 1 1 calc R U .
C12 C 0.80527(17) 0.33298(16) 0.7819(2) 0.0540(6) Uani 1 1 d . . .
H12 H 0.8624 0.3382 0.8501 0.065 Uiso 1 1 calc R U .
Co1 Co 0.5000 0.63711(2) 0.7500 0.04057(17) Uani 1 2 d S T P
N1 N 0.50608(12) 0.54028(12) 0.65387(16) 0.0449(4) Uani 1 1 d . . .
N2 N 0.57425(12) 0.42809(12) 0.63716(15) 0.0467(5) Uani 1 1 d . . .
C8 C 0.64911(15) 0.37613(14) 0.65843(19) 0.0450(5) Uani 1 1 d . . .
C13 C 0.73273(17) 0.38146(16) 0.7614(2) 0.0542(6) Uani 1 1 d . . .
H13 H 0.7400 0.4175 0.8167 0.065 Uiso 1 1 calc R U .
C1 C 0.58332(15) 0.50816(14) 0.67782(19) 0.0464(5) Uani 1 1 d . . .
H1 H 0.6389 0.5372 0.7186 0.056 Uiso 1 1 calc R U .
C2 C 0.44082(15) 0.47725(14) 0.59346(19) 0.0456(5) Uani 1 1 d . . .
C7 C 0.48184(16) 0.40636(15) 0.5821(2) 0.0520(6) Uani 1 1 d . . .
C6 C 0.4325(2) 0.3336(2) 0.5273(3) 0.0824(10) Uani 1 1 d . . .
H6 H 0.4603 0.2862 0.5205 0.099 Uiso 1 1 calc R U .
C3 C 0.34778(17) 0.47717(18) 0.5488(2) 0.0662(7) Uani 1 1 d . . .
H3 H 0.3195 0.5241 0.5555 0.079 Uiso 1 1 calc R U .
C4 C 0.2993(2) 0.4047(2) 0.4944(3) 0.0975(12) Uani 1 1 d . . .
H4 H 0.2369 0.4026 0.4641 0.117 Uiso 1 1 calc R U .
C5 C 0.3404(2) 0.3349(2) 0.4832(3) 0.1127(15) Uani 1 1 d . . .
H5 H 0.3048 0.2874 0.4449 0.135 Uiso 1 1 calc R U .
C9 C 0.63690(15) 0.32132(16) 0.5764(2) 0.0540(6) Uani 1 1 d . . .
H9 H 0.5806 0.3183 0.5068 0.065 Uiso 1 1 calc R U .

loop_
_atom_site_aniso_label
_atom_site_aniso_U_11
_atom_site_aniso_U_22
_atom_site_aniso_U_33
_atom_site_aniso_U_23
_atom_site_aniso_U_13
_atom_site_aniso_U_12
O2 0.0381(9) 0.0497(10) 0.0648(10) -0.0052(8) 0.0282(8) 0.0105(7)
O1 0.0391(9) 0.0439(9) 0.0710(10) -0.0021(8) 0.0272(9) 0.0062(7)
C14 0.0352(11) 0.0348(11) 0.0578(13) 0.0050(10) 0.0269(11) 0.0056(9)
C11 0.0397(12) 0.0426(12) 0.0591(13) 0.0046(10) 0.0311(11) 0.0107(10)
C10 0.0422(13) 0.0540(14) 0.0540(14) -0.0051(11) 0.0260(12) 0.0136(11)
C12 0.0407(13) 0.0545(14) 0.0547(14) -0.0037(11) 0.0205(11) 0.0137(11)
Co1 0.0294(2) 0.0309(2) 0.0627(3) 0.000 0.0273(2) 0.000
N1 0.0350(9) 0.0391(10) 0.0657(12) -0.0002(9) 0.0319(9) 0.0038(8)
N2 0.0363(10) 0.0438(11) 0.0626(11) -0.0033(9) 0.0299(9) 0.0064(8)
C8 0.0394(12) 0.0389(12) 0.0608(14) 0.0029(10) 0.0313(12) 0.0120(10)
C13 0.0488(14) 0.0517(14) 0.0586(15) -0.0076(11) 0.0288(13) 0.0120(12)
C1 0.0379(12) 0.0388(12) 0.0670(14) -0.0013(11) 0.0329(12) 0.0030(10)
C2 0.0373(11) 0.0447(13) 0.0582(13) -0.0049(10) 0.0294(11) 0.0036(10)
C7 0.0426(12) 0.0496(14) 0.0657(15) -0.0096(12) 0.0322(12) 0.0027(11)
C6 0.0635(18) 0.0605(18) 0.132(3) -0.0391(18) 0.061(2) -0.0092(15)
C3 0.0419(13) 0.0644(17) 0.0932(19) -0.0236(15) 0.0393(15) -0.0015(13)
C4 0.0486(16) 0.096(3) 0.147(3) -0.059(2) 0.056(2) -0.0178(17)
C5 0.064(2) 0.089(2) 0.182(4) -0.076(3) 0.069(3) -0.0307(19)
C9 0.0368(12) 0.0606(16) 0.0555(13) -0.0033(12) 0.0212(11) 0.0138(12)

loop_
_atom_type_symbol
_atom_type_description
_atom_type_scat_dispersion_real
_atom_type_scat_dispersion_imag
_atom_type_scat_source
C C 0.0033 0.0016 'International Tables Vol C Tables 4.2.6.8 and 6.1.1.4'
H H 0.0000 0.0000 'International Tables Vol C Tables 4.2.6.8 and 6.1.1.4'
N N 0.0061 0.0033 'International Tables Vol C Tables 4.2.6.8 and 6.1.1.4'
O O 0.0106 0.0060 'International Tables Vol C Tables 4.2.6.8 and 6.1.1.4'
Co Co 0.3494 0.9721 'International Tables Vol C Tables 4.2.6.8 and 6.1.1.4'

loop_
_geom_angle_atom_site_label_1
_geom_angle_atom_site_label_2
_geom_angle_atom_site_label_3
_geom_angle
_geom_angle_site_symmetry_1
_geom_angle_site_symmetry_3
C14 O2 Co1 90.66(13) . 3_545
C14 O1 Co1 86.99(13) . 3_545
O1 C14 O2 121.1(2) . .
O1 C14 C11 119.8(2) . .
O2 C14 C11 119.2(2) . .
O1 C14 Co1 62.58(11) . 3_545
O2 C14 Co1 58.57(11) . 3_545
C11 C14 Co1 175.97(16) . 3_545
C12 C11 C10 119.4(2) . .
C12 C11 C14 120.6(2) . .
C10 C11 C14 119.9(2) . .
C9 C10 C11 120.5(2) . .
C13 C12 C11 120.7(2) . .
O2 Co1 O2 156.57(10) 4_656 3_455
O2 Co1 N1 94.19(7) 4_656 .
O2 Co1 N1 102.70(7) 3_455 .
O2 Co1 N1 102.70(7) 4_656 2_656
O2 Co1 N1 94.19(7) 3_455 2_656
N1 Co1 N1 87.68(10) . 2_656
O2 Co1 O1 101.06(6) 4_656 3_455
O2 Co1 O1 61.19(6) 3_455 3_455
N1 Co1 O1 163.87(7) . 3_455
N1 Co1 O1 93.99(7) 2_656 3_455
O2 Co1 O1 61.19(6) 4_656 4_656
O2 Co1 O1 101.06(6) 3_455 4_656
N1 Co1 O1 93.99(7) . 4_656
N1 Co1 O1 163.87(7) 2_656 4_656
O1 Co1 O1 88.86(9) 3_455 4_656
O2 Co1 C14 30.78(6) 4_656 4_656
O2 Co1 C14 129.59(7) 3_455 4_656
N1 Co1 C14 95.76(7) . 4_656
N1 Co1 C14 133.43(7) 2_656 4_656
O1 Co1 C14 94.72(6) 3_455 4_656
O1 Co1 C14 30.44(6) 4_656 4_656
O2 Co1 C14 129.59(7) 4_656 3_455
O2 Co1 C14 30.78(6) 3_455 3_455
N1 Co1 C14 133.43(7) . 3_455
N1 Co1 C14 95.75(7) 2_656 3_455
O1 Co1 C14 30.44(6) 3_455 3_455
O1 Co1 C14 94.72(6) 4_656 3_455
C14 Co1 C14 113.80(10) 4_656 3_455
C1 N1 C2 105.07(18) . .
C1 N1 Co1 123.20(16) . .
C2 N1 Co1 126.26(13) . .
C1 N2 C7 106.40(18) . .
C1 N2 C8 124.72(19) . .
C7 N2 C8 128.6(2) . .
C9 C8 C13 120.7(2) . .
C9 C8 N2 120.1(2) . .
C13 C8 N2 119.12(19) . .
C12 C13 C8 119.5(2) . .
N1 C1 N2 113.4(2) . .
N1 C2 C3 129.4(2) . .
N1 C2 C7 110.02(19) . .
C3 C2 C7 120.6(2) . .
C6 C7 C2 122.0(2) . .
C6 C7 N2 132.9(2) . .
C2 C7 N2 105.1(2) . .
C5 C6 C7 116.5(3) . .
C4 C3 C2 117.1(2) . .
C5 C4 C3 122.0(3) . .
C6 C5 C4 121.9(3) . .
C8 C9 C10 119.0(2) . .

loop_
_geom_bond_atom_site_label_1
_geom_bond_atom_site_label_2
_geom_bond_distance
_geom_bond_site_symmetry_2
O2 C14 1.265(3) .
O2 Co1 2.1085(15) 3_545
O1 C14 1.253(3) .
O1 Co1 2.1964(15) 3_545
C14 C11 1.506(3) .
C14 Co1 2.471(2) 3_545
C11 C12 1.380(3) .
C11 C10 1.382(3) .
C10 C9 1.387(3) .
C12 C13 1.377(3) .
Co1 O2 2.1084(15) 4_656
Co1 O2 2.1084(15) 3_455
Co1 N1 2.1128(18) .
Co1 N1 2.1129(18) 2_656
Co1 O1 2.1964(15) 3_455
Co1 O1 2.1964(16) 4_656
Co1 C14 2.471(2) 4_656
Co1 C14 2.471(2) 3_455
N1 C1 1.309(3) .
N1 C2 1.390(3) .
N2 C1 1.362(3) .
N2 C7 1.396(3) .
N2 C8 1.437(3) .
C8 C9 1.384(3) .
C8 C13 1.379(3) .
C2 C3 1.388(3) .
C2 C7 1.394(3) .
C7 C6 1.383(4) .
C6 C5 1.375(4) .
C3 C4 1.374(4) .
C4 C5 1.379(4) .

loop_
_platon_squeeze_void_nr
_platon_squeeze_void_average_x
_platon_squeeze_void_average_y
_platon_squeeze_void_average_z
_platon_squeeze_void_volume
_platon_squeeze_void_count_electrons
_platon_squeeze_void_content
1 0.500 0.000 0.073 647 127 ' '
2 0.000 0.500 -0.021 647 127 ' '
